data_7207726
loop_
_publ_author_name
'Croitor, Lilia'
'Coropceanu, Eduard B.'
'Siminel, Anatolii V.'
'Kulikova, Olga'
'Zelentsov, Vyacheslav I.'
'Datsko, Tatiana'
'Fonari, Marina S.'

_publ_section_title
;
 1,2-Cyclohexanedionedioxime as a useful co-ligand for fabrication of
 one-dimensional Zn(ii) and Cd(ii) coordination polymers with
 wheel-and-axle topology and luminescent properties
;
_journal_issue 10
_journal_name_full CrystEngComm
_journal_page_first 3750
_journal_paper_doi 10.1039/c2ce00020b
_journal_volume 14
_journal_year 2012
_chemical_formula_moiety '2(C20 H24 Cd N4 O6)'
_chemical_formula_sum 'C40 H48 Cd2 N8 O12'
_chemical_formula_weight 1057.66
_chemical_name_common
;
catena{(mu2-1,2-bis(pyridyl)-ethane)-(1,2-cyclohexanedione dioxime)-
(di-formate)-cadmium(II)}
;
_chemical_name_systematic
;
catena{(mu2-1,2-bis(pyridyl)-ethane)-(1,2-cyclohexanedione dioxime)-
(di-formate)-cadmium(II)}
;
_space_group_IT_number 2
_symmetry_cell_setting triclinic
_symmetry_space_group_name_Hall '-P 1'
_symmetry_space_group_name_H-M 'P -1'
_atom_sites_solution_hydrogens geom
_atom_sites_solution_primary direct
_atom_sites_solution_secondary difmap
_audit_creation_date
;
'Sat Dec 24 09:16:51 2011'
;
_audit_creation_method
;
CrysAlisPro, Agilent Technologies,
Version 1.171.34.49 (release 20-01-2011 CrysAlis171 .NET)
(compiled Jan 20 2011,15:58:25)
;
_cell_angle_alpha 104.30(2)
_cell_angle_beta 116.29(3)
_cell_angle_gamma 102.62(2)
_cell_formula_units_Z 2
_cell_length_a 13.924(4)
_cell_length_b 14.118(3)
_cell_length_c 14.651(4)
_cell_measurement_reflns_used 1696
_cell_measurement_temperature 293(2)
_cell_measurement_theta_max 29.3147
_cell_measurement_theta_min 2.9431
_cell_volume 2317.1(15)
_computing_cell_refinement
;
CrysAlisPro, Agilent Technologies,
Version 1.171.34.49 (release 20-01-2011 CrysAlis171 .NET)
(compiled Jan 20 2011,15:58:25)
;
_computing_data_collection
;
CrysAlisPro, Agilent Technologies,
Version 1.171.34.49 (release 20-01-2011 CrysAlis171 .NET)
(compiled Jan 20 2011,15:58:25)
;
_computing_data_reduction
;
CrysAlisPro, Agilent Technologies,
Version 1.171.34.49 (release 20-01-2011 CrysAlis171 .NET)
(compiled Jan 20 2011,15:58:25)
;
_computing_structure_refinement 'SHELXL-97 (Sheldrick, 1997)'
_computing_structure_solution 'SHELXS-97 (Sheldrick, 1990)'
_diffrn_ambient_temperature 293(2)
_diffrn_detector_area_resol_mean 15.9914
_diffrn_measured_fraction_theta_full 0.973
_diffrn_measured_fraction_theta_max 0.973
_diffrn_measurement_device_type 'Xcalibur, Eos'
_diffrn_measurement_method '\w scans'
_diffrn_radiation_monochromator graphite
_diffrn_radiation_source 'fine-focus sealed tube'
_diffrn_radiation_type MoK\a
_diffrn_radiation_wavelength 0.71073
_diffrn_reflns_av_R_equivalents 0.1233
_diffrn_reflns_av_sigmaI/netI 0.2868
_diffrn_reflns_limit_h_max 16
_diffrn_reflns_limit_h_min -15
_diffrn_reflns_limit_k_max 16
_diffrn_reflns_limit_k_min -16
_diffrn_reflns_limit_l_max 17
_diffrn_reflns_limit_l_min -17
_diffrn_reflns_number 11946
_diffrn_reflns_theta_full 25.00
_diffrn_reflns_theta_max 25.00
_diffrn_reflns_theta_min 2.95
_exptl_absorpt_coefficient_mu 0.984
_exptl_absorpt_correction_T_max 1.00000
_exptl_absorpt_correction_T_min 0.81460
_exptl_absorpt_correction_type multi-scan
_exptl_absorpt_process_details
;
CrysAlisPro, Agilent Technologies,
Version 1.171.34.49 (release 20-01-2011 CrysAlis171 .NET)
(compiled Jan 20 2011,15:58:25)
Empirical absorption correction using spherical harmonics,
implemented in SCALE3 ABSPACK scaling algorithm.
;
_exptl_crystal_colour colorless
_exptl_crystal_density_diffrn 1.516
_exptl_crystal_density_method 'not measured'
_exptl_crystal_description prism
_exptl_crystal_F_000 1072
_exptl_crystal_size_max 0.23
_exptl_crystal_size_mid 0.20
_exptl_crystal_size_min 0.07
_refine_diff_density_max 0.950
_refine_diff_density_min -0.926
_refine_diff_density_rms 0.138
_refine_ls_extinction_method none
_refine_ls_goodness_of_fit_ref 1.010
_refine_ls_hydrogen_treatment constr
_refine_ls_matrix_type full
_refine_ls_number_parameters 559
_refine_ls_number_reflns 7938
_refine_ls_number_restraints 6
_refine_ls_restrained_S_all 1.010
_refine_ls_R_factor_all 0.3080
_refine_ls_R_factor_gt 0.1424
_refine_ls_shift/su_max 0.009
_refine_ls_shift/su_mean 0.001
_refine_ls_structure_factor_coef Fsqd
_refine_ls_weighting_details 'calc w=1/[\s^2^(Fo^2^)+(0.0197P)^2^+29.1850P] where P=(Fo^2^+2Fc^2^)/3'
_refine_ls_weighting_scheme calc
_refine_ls_wR_factor_gt 0.2040
_refine_ls_wR_factor_ref 0.2986
_reflns_number_gt 2508
_reflns_number_total 7938
_reflns_threshold_expression >2sigma(I)
_cod_data_source_file c2ce00020b.txt
_cod_data_source_block cl_1006
_cod_original_cell_volume 2317.3(10)
_cod_original_sg_symbol_H-M P-1
_cod_database_code 7207726

loop_
_symmetry_equiv_pos_as_xyz
'x, y, z'
'-x, -y, -z'

loop_
_atom_site_label
_atom_site_type_symbol
_atom_site_fract_x
_atom_site_fract_y
_atom_site_fract_z
_atom_site_U_iso_or_equiv
_atom_site_adp_type
_atom_site_occupancy
_atom_site_symmetry_multiplicity
_atom_site_calc_flag
_atom_site_refinement_flags
_atom_site_disorder_assembly
_atom_site_disorder_group
Cd1 Cd 0.22328(14) 1.12818(13) 0.32697(15) 0.0666(6) Uani 1 1 d . . .
O1A O 0.0276(14) 1.0692(12) 0.4002(16) 0.101(6) Uani 1 1 d . . .
H1A H -0.0099 1.0486 0.3326 0.151 Uiso 1 1 calc R . .
O2A O 0.4781(13) 1.2729(12) 0.5645(12) 0.085(5) Uani 1 1 d . . .
H2A H 0.4930 1.2566 0.5160 0.127 Uiso 1 1 calc R . .
O3A O 0.0663(15) 1.0679(12) 0.1561(14) 0.090(5) Uani 1 1 d . . .
O4A O -0.0744(15) 1.0148(17) 0.1902(18) 0.124(8) Uani 1 1 d . . .
O5A O 0.3362(15) 1.1423(14) 0.2586(17) 0.109(7) Uani 1 1 d . . .
O6A O 0.5133(18) 1.2204(19) 0.4099(19) 0.138(9) Uani 1 1 d . . .
N1A N 0.1413(15) 1.1306(12) 0.4406(17) 0.063(5) Uani 1 1 d . . .
N2A N 0.3632(19) 1.2139(19) 0.523(2) 0.101(9) Uani 1 1 d . . .
N3A N 0.2210(14) 0.3023(13) 0.3440(13) 0.058(5) Uani 1 1 d . . .
N4A N 0.2203(16) 0.9595(15) 0.3256(17) 0.078(6) Uani 1 1 d . . .
C1A C 0.2090(18) 1.1674(16) 0.5462(19) 0.063(7) Uani 1 1 d . . .
C2A C 0.3324(18) 1.2303(18) 0.588(2) 0.071(7) Uani 1 1 d . . .
C3A C 0.404(3) 1.301(2) 0.704(2) 0.111(10) Uani 1 1 d . . .
H3A1 H 0.4394 1.3708 0.7086 0.133 Uiso 1 1 calc R . .
H3A2 H 0.4667 1.2778 0.7397 0.133 Uiso 1 1 calc R . .
C4A C 0.348(3) 1.312(3) 0.772(3) 0.137(12) Uani 1 1 d . . .
H4A1 H 0.4073 1.3416 0.8498 0.164 Uiso 1 1 calc R . .
H4A2 H 0.3094 1.3612 0.7582 0.164 Uiso 1 1 calc R . .
C5A C 0.267(3) 1.214(3) 0.744(3) 0.124(11) Uani 1 1 d . . .
H5A1 H 0.2355 1.2242 0.7916 0.149 Uiso 1 1 calc R . .
H5A2 H 0.3076 1.1666 0.7608 0.149 Uiso 1 1 calc R . .
C6A C 0.165(2) 1.159(2) 0.622(3) 0.114(10) Uani 1 1 d . . .
H6A1 H 0.1276 1.0848 0.6055 0.136 Uiso 1 1 calc R . .
H6A2 H 0.1088 1.1914 0.6113 0.136 Uiso 1 1 calc R . .
C7A C -0.034(2) 1.0304(19) 0.137(3) 0.100(11) Uani 1 1 d . . .
H7A H -0.0906 1.0101 0.0628 0.120 Uiso 1 1 calc R . .
C8A C 0.443(3) 1.180(2) 0.311(3) 0.080(9) Uani 1 1 d . . .
H8A H 0.4753 1.1776 0.2672 0.096 Uiso 1 1 calc R . .
C9A C 0.3033(19) 0.9283(18) 0.328(2) 0.095(9) Uani 1 1 d . . .
H9A H 0.3688 0.9780 0.3412 0.114 Uiso 1 1 calc R . .
C10A C 0.3009(19) 0.8271(18) 0.314(2) 0.090(9) Uani 1 1 d . . .
H10A H 0.3650 0.8123 0.3205 0.108 Uiso 1 1 calc R . .
C11A C 0.207(2) 0.7498(17) 0.291(2) 0.075(7) Uani 1 1 d . . .
C12A C 0.1209(16) 0.7796(16) 0.2930(18) 0.074(7) Uani 1 1 d . . .
H12A H 0.0583 0.7316 0.2865 0.089 Uiso 1 1 calc R . .
C13A C 0.127(2) 0.8819(18) 0.3049(18) 0.070(7) Uani 1 1 d . . .
H13A H 0.0638 0.8981 0.2984 0.084 Uiso 1 1 calc R . .
C14A C 0.209(2) 0.6440(15) 0.284(2) 0.077(7) Uani 1 1 d . . .
H14A H 0.1400 0.5924 0.2154 0.092 Uiso 1 1 calc R . .
H14B H 0.2748 0.6394 0.2794 0.092 Uiso 1 1 calc R . .
C15A C 0.2133(18) 0.6119(15) 0.3736(19) 0.070(7) Uani 1 1 d . . .
H15A H 0.1470 0.6155 0.3788 0.084 Uiso 1 1 calc R . .
H15B H 0.2822 0.6625 0.4429 0.084 Uiso 1 1 calc R . .
C16A C 0.2144(18) 0.5031(16) 0.3611(18) 0.064(6) Uani 1 1 d . . .
C17A C 0.1163(18) 0.4163(16) 0.3216(19) 0.074(7) Uani 1 1 d . . .
H17A H 0.0465 0.4242 0.3042 0.088 Uiso 1 1 calc R . .
C18A C 0.1225(18) 0.3187(15) 0.3083(19) 0.075(7) Uani 1 1 d . . .
H18A H 0.0538 0.2604 0.2721 0.090 Uiso 1 1 calc R . .
C19A C 0.319(2) 0.3861(16) 0.384(2) 0.086(8) Uani 1 1 d . . .
H19A H 0.3898 0.3783 0.4074 0.104 Uiso 1 1 calc R . .
C20A C 0.3115(18) 0.4803(17) 0.389(2) 0.089(8) Uani 1 1 d . . .
H20A H 0.3794 0.5357 0.4144 0.106 Uiso 1 1 calc R . .
Cd2 Cd 0.68339(15) 0.29081(14) 0.03974(17) 0.0784(7) Uani 1 1 d . . .
N1B N 0.8052(17) 0.3608(15) 0.234(2) 0.086(7) Uani 1 1 d . . .
N2B N 0.7030(18) 0.1634(15) 0.123(2) 0.075(6) Uani 1 1 d . . .
N3B N 0.8417(13) 0.2865(14) 0.0190(16) 0.070(6) Uani 1 1 d . . .
N4B N 1.5268(14) 0.2873(14) 0.0641(16) 0.067(6) Uani 1 1 d . . .
O1B O 0.8715(12) 0.4671(12) 0.3092(12) 0.073(4) Uani 1 1 d . . .
H1B H 0.8650 0.5054 0.2747 0.110 Uiso 1 1 calc R . .
O2B O 0.6448(12) 0.0573(12) 0.0601(13) 0.085(5) Uani 1 1 d . . .
H2B H 0.6116 0.0472 -0.0057 0.128 Uiso 1 1 calc R . .
O3B O 0.5678(17) 0.198(2) -0.1365(16) 0.118(7) Uani 1 1 d . . .
O4B O 0.5510(19) 0.0299(17) -0.1439(19) 0.126(8) Uani 1 1 d . . .
O5B O 0.6895(17) 0.4453(18) 0.022(2) 0.134(9) Uani 1 1 d . . .
O6B O 0.846(2) 0.557(2) 0.183(3) 0.219(17) Uani 1 1 d . . .
C1B C 0.815(2) 0.306(2) 0.286(2) 0.079(8) Uani 1 1 d . . .
C2B C 0.763(3) 0.198(3) 0.234(3) 0.088(10) Uani 1 1 d . . .
C3B C 0.7498(18) 0.1110(17) 0.2704(19) 0.080(7) Uani 1 1 d . . .
H3B1 H 0.7935 0.0702 0.2573 0.096 Uiso 1 1 calc R . .
H3B2 H 0.6691 0.0647 0.2302 0.096 Uiso 1 1 calc R . .
C4B C 0.797(2) 0.162(2) 0.397(3) 0.108(10) Uani 1 1 d . . .
H4B1 H 0.7387 0.1810 0.4078 0.129 Uiso 1 1 calc R . .
H4B2 H 0.8128 0.1107 0.4297 0.129 Uiso 1 1 calc R . .
C5B C 0.902(3) 0.255(3) 0.452(3) 0.127(10) Uani 1 1 d U . .
H5B1 H 0.9582 0.2333 0.4397 0.153 Uiso 1 1 calc R . .
H5B2 H 0.9324 0.2799 0.5307 0.153 Uiso 1 1 calc R . .
C6B C 0.893(3) 0.350(3) 0.417(3) 0.146(12) Uani 1 1 d . . .
H6B1 H 0.9696 0.3976 0.4424 0.175 Uiso 1 1 calc R . .
H6B2 H 0.8588 0.3879 0.4499 0.175 Uiso 1 1 calc R . .
C7B C 0.536(2) 0.097(3) -0.184(3) 0.099(11) Uani 1 1 d . . .
H7B H 0.4945 0.0703 -0.2612 0.119 Uiso 1 1 calc R . .
C8B C 0.771(3) 0.543(3) 0.095(4) 0.16(2) Uani 1 1 d . . .
H8B H 0.7672 0.5999 0.0742 0.187 Uiso 1 1 calc R . .
C9B C 0.8493(19) 0.1905(17) -0.015(2) 0.092(9) Uani 1 1 d . . .
H9B H 0.7908 0.1298 -0.0330 0.111 Uiso 1 1 calc R . .
C10B C 0.9395(17) 0.1821(18) -0.0237(19) 0.078(8) Uani 1 1 d . . .
H10B H 0.9448 0.1162 -0.0409 0.093 Uiso 1 1 calc R . .
C11B C 1.0218(17) 0.2644(18) -0.0085(18) 0.064(6) Uani 1 1 d . . .
C12B C 1.0154(16) 0.3644(15) 0.0302(16) 0.062(6) Uani 1 1 d . . .
H12B H 1.0735 0.4261 0.0490 0.074 Uiso 1 1 calc R . .
C13B C 0.9230(18) 0.3684(17) 0.039(2) 0.085(8) Uani 1 1 d . . .
H13B H 0.9182 0.4340 0.0615 0.102 Uiso 1 1 calc R . .
C14B C 1.1272(15) 0.2648(18) -0.0148(18) 0.068(7) Uani 1 1 d . . .
H14C H 1.1069 0.1990 -0.0722 0.082 Uiso 1 1 calc R . .
H14D H 1.1497 0.3217 -0.0361 0.082 Uiso 1 1 calc R . .
C15B C 1.2273(18) 0.2780(18) 0.0902(18) 0.074(7) Uani 1 1 d . A .
H15C H 1.2056 0.2202 0.1107 0.089 Uiso 1 1 calc R . .
H15D H 1.2467 0.3431 0.1482 0.089 Uiso 1 1 calc R . .
C16B C 1.3342(19) 0.2809(19) 0.0833(19) 0.065(7) Uani 1 1 d . . .
C17B C 1.428(2) 0.372(2) 0.129(2) 0.122(12) Uani 1 1 d . A 1
H17B H 1.4292 0.4359 0.1668 0.147 Uiso 1 1 calc R A 1
C18B C 1.516(2) 0.369(2) 0.119(3) 0.129(12) Uani 1 1 d . A 1
H18B H 1.5791 0.4327 0.1554 0.155 Uiso 1 1 calc R A 1
C19B C 1.4378(17) 0.2009(17) 0.018(2) 0.075(8) Uani 1 1 d . A 1
H19B H 1.4387 0.1394 -0.0224 0.090 Uiso 1 1 calc R A 1
C20B C 1.3417(14) 0.1941(17) 0.0262(17) 0.062(6) Uani 1 1 d . A 1
H20B H 1.2811 0.1291 -0.0081 0.075 Uiso 1 1 calc R A 1

loop_
_atom_site_aniso_label
_atom_site_aniso_U_11
_atom_site_aniso_U_22
_atom_site_aniso_U_33
_atom_site_aniso_U_23
_atom_site_aniso_U_13
_atom_site_aniso_U_12
Cd1 0.0625(12) 0.0560(11) 0.0920(15) 0.0352(11) 0.0409(12) 0.0328(10)
O1A 0.084(12) 0.091(13) 0.171(19) 0.058(13) 0.091(14) 0.045(11)
O2A 0.056(11) 0.083(12) 0.068(12) 0.014(10) 0.013(10) 0.006(10)
O3A 0.092(13) 0.072(12) 0.090(15) 0.034(11) 0.035(13) 0.028(11)
O4A 0.068(14) 0.130(18) 0.14(2) 0.024(15) 0.059(14) 0.009(13)
O5A 0.077(13) 0.123(16) 0.17(2) 0.068(14) 0.094(15) 0.039(12)
O6A 0.082(16) 0.18(2) 0.12(2) 0.023(19) 0.055(16) 0.026(16)
N1A 0.042(11) 0.031(10) 0.100(17) 0.003(11) 0.041(13) 0.004(9)
N2A 0.099(18) 0.19(2) 0.15(2) 0.15(2) 0.101(19) 0.099(19)
N3A 0.044(11) 0.061(12) 0.041(12) 0.002(10) 0.009(10) 0.023(10)
N4A 0.062(13) 0.080(14) 0.120(18) 0.079(14) 0.043(14) 0.039(12)
C1A 0.049(15) 0.040(13) 0.026(14) 0.002(12) -0.025(12) 0.002(12)
C2A 0.025(13) 0.059(15) 0.057(19) 0.027(15) -0.023(13) -0.014(11)
C3A 0.13(3) 0.12(3) 0.08(3) 0.03(2) 0.05(2) 0.04(2)
C4A 0.11(3) 0.16(4) 0.09(3) 0.03(3) 0.03(2) 0.04(3)
C5A 0.15(3) 0.10(3) 0.11(3) 0.04(2) 0.07(3) 0.03(3)
C6A 0.09(2) 0.15(3) 0.12(3) 0.05(3) 0.07(2) 0.05(2)
C7A 0.031(16) 0.064(17) 0.16(3) 0.06(2) 0.013(18) 0.000(14)
C8A 0.07(2) 0.09(2) 0.12(3) 0.06(2) 0.07(2) 0.04(2)
C9A 0.047(15) 0.064(17) 0.18(3) 0.056(19) 0.057(19) 0.018(14)
C10A 0.052(16) 0.068(17) 0.16(3) 0.068(19) 0.045(18) 0.033(15)
C11A 0.085(18) 0.056(15) 0.11(2) 0.041(16) 0.057(18) 0.049(15)
C12A 0.028(12) 0.055(15) 0.10(2) 0.032(14) 0.002(13) 0.004(12)
C13A 0.096(19) 0.074(17) 0.077(19) 0.039(15) 0.055(17) 0.062(17)
C14A 0.098(19) 0.041(14) 0.10(2) 0.023(14) 0.056(18) 0.034(14)
C15A 0.073(16) 0.056(15) 0.09(2) 0.040(15) 0.038(16) 0.032(14)
C16A 0.051(14) 0.045(14) 0.076(18) 0.035(13) 0.012(14) 0.019(12)
C17A 0.059(15) 0.044(13) 0.12(2) 0.033(15) 0.043(16) 0.037(13)
C18A 0.067(16) 0.043(13) 0.13(2) 0.039(15) 0.056(17) 0.027(13)
C19A 0.057(16) 0.041(14) 0.16(3) 0.045(17) 0.044(18) 0.028(14)
C20A 0.046(14) 0.060(16) 0.12(2) 0.050(17) 0.008(15) 0.027(13)
Cd2 0.0589(12) 0.0867(15) 0.128(2) 0.0567(14) 0.0632(14) 0.0453(12)
N1B 0.079(15) 0.055(13) 0.17(3) 0.055(16) 0.094(18) 0.034(13)
N2B 0.079(15) 0.058(14) 0.13(2) 0.063(16) 0.072(17) 0.040(13)
N3B 0.047(11) 0.070(13) 0.133(18) 0.051(13) 0.069(13) 0.033(11)
N4B 0.048(12) 0.064(12) 0.120(18) 0.052(13) 0.057(13) 0.028(11)
O1B 0.065(11) 0.073(12) 0.061(12) 0.024(10) 0.016(9) 0.030(10)
O2B 0.070(11) 0.051(10) 0.095(14) 0.019(10) 0.022(11) 0.013(9)
O3B 0.102(16) 0.18(2) 0.083(17) 0.041(16) 0.053(14) 0.070(17)
O4B 0.136(19) 0.098(18) 0.14(2) 0.025(15) 0.081(17) 0.031(15)
O5B 0.117(17) 0.15(2) 0.25(3) 0.17(2) 0.13(2) 0.080(16)
O6B 0.14(3) 0.16(3) 0.30(5) 0.06(3) 0.08(3) 0.07(2)
C1B 0.070(19) 0.08(2) 0.07(2) 0.028(19) 0.027(17) 0.042(18)
C2B 0.09(2) 0.13(3) 0.14(3) 0.10(3) 0.09(2) 0.09(2)
C3B 0.043(15) 0.065(17) 0.045(18) -0.008(15) -0.010(13) -0.019(12)
C4B 0.07(2) 0.11(3) 0.13(3) 0.07(2) 0.03(2) 0.021(19)
C5B 0.129(13) 0.130(14) 0.121(14) 0.044(9) 0.062(10) 0.061(10)
C6B 0.17(3) 0.15(3) 0.11(3) 0.05(3) 0.06(3) 0.08(3)
C7B 0.052(18) 0.11(3) 0.10(3) -0.01(2) 0.06(2) 0.01(2)
C8B 0.14(4) 0.13(3) 0.37(7) 0.20(5) 0.19(5) 0.09(3)
C9B 0.069(17) 0.056(15) 0.18(3) 0.051(18) 0.08(2) 0.031(14)
C10B 0.054(15) 0.087(19) 0.13(2) 0.042(17) 0.066(17) 0.043(15)
C11B 0.042(14) 0.089(18) 0.081(19) 0.035(15) 0.043(14) 0.031(14)
C12B 0.033(12) 0.044(13) 0.074(18) 0.005(13) 0.020(13) -0.006(11)
C13B 0.056(15) 0.061(16) 0.18(3) 0.063(18) 0.078(19) 0.038(14)
C14B 0.026(12) 0.107(19) 0.088(19) 0.048(16) 0.034(14) 0.033(13)
C15B 0.086(18) 0.102(19) 0.08(2) 0.045(16) 0.067(18) 0.061(17)
C16B 0.072(17) 0.096(19) 0.087(19) 0.051(16) 0.066(17) 0.062(16)
C17B 0.07(2) 0.09(2) 0.20(4) 0.02(2) 0.10(2) 0.028(18)
C18B 0.066(18) 0.09(2) 0.23(4) 0.02(2) 0.09(2) 0.040(17)
C19B 0.045(14) 0.055(15) 0.15(2) 0.048(16) 0.057(17) 0.031(13)
C20B 0.008(10) 0.082(17) 0.070(17) 0.024(14) 0.009(11) 0.004(11)

loop_
_atom_type_symbol
_atom_type_description
_atom_type_scat_dispersion_real
_atom_type_scat_dispersion_imag
_atom_type_scat_source
C C 0.0033 0.0016 'International Tables Vol C Tables 4.2.6.8 and 6.1.1.4'
H H 0.0000 0.0000 'International Tables Vol C Tables 4.2.6.8 and 6.1.1.4'
N N 0.0061 0.0033 'International Tables Vol C Tables 4.2.6.8 and 6.1.1.4'
O O 0.0106 0.0060 'International Tables Vol C Tables 4.2.6.8 and 6.1.1.4'
Cd Cd -0.8075 1.2024 'International Tables Vol C Tables 4.2.6.8 and 6.1.1.4'

loop_
_geom_angle_atom_site_label_1
_geom_angle_atom_site_label_2
_geom_angle_atom_site_label_3
_geom_angle
_geom_angle_site_symmetry_1
_geom_angle_site_symmetry_3
O5A Cd1 O3A 90.3(7) . .
O5A Cd1 N4A 93.2(6) . .
O3A Cd1 N4A 95.6(6) . .
O5A Cd1 N1A 167.0(7) . .
O3A Cd1 N1A 102.7(6) . .
N4A Cd1 N1A 86.6(6) . .
O5A Cd1 N2A 101.4(7) . .
O3A Cd1 N2A 165.5(6) . .
N4A Cd1 N2A 92.3(7) . .
N1A Cd1 N2A 65.7(6) . .
O5A Cd1 N3A 92.6(6) . 1_565
O3A Cd1 N3A 86.8(5) . 1_565
N4A Cd1 N3A 173.6(6) . 1_565
N1A Cd1 N3A 87.2(5) . 1_565
N2A Cd1 N3A 84.1(6) . 1_565
N1A O1A H1A 109.5 . .
N2A O2A H2A 109.5 . .
C7A O3A Cd1 122.0(18) . .
C8A O5A Cd1 127.2(19) . .
C1A N1A O1A 115.3(18) . .
C1A N1A Cd1 119.2(15) . .
O1A N1A Cd1 123.1(14) . .
C2A N2A O2A 115(2) . .
C2A N2A Cd1 120.5(17) . .
O2A N2A Cd1 121.7(12) . .
C18A N3A C19A 117.2(17) . .
C18A N3A Cd1 121.3(14) . 1_545
C19A N3A Cd1 121.4(11) . 1_545
C9A N4A C13A 113.8(18) . .
C9A N4A Cd1 121.7(14) . .
C13A N4A Cd1 123.8(13) . .
N1A C1A C2A 115(2) . .
N1A C1A C6A 122(2) . .
C2A C1A C6A 123(2) . .
N2A C2A C3A 126(2) . .
N2A C2A C1A 117(3) . .
C3A C2A C1A 117(3) . .
C2A C3A C4A 118(3) . .
C2A C3A H3A1 107.8 . .
C4A C3A H3A1 107.8 . .
C2A C3A H3A2 107.8 . .
C4A C3A H3A2 107.8 . .
H3A1 C3A H3A2 107.1 . .
C5A C4A C3A 111(3) . .
C5A C4A H4A1 109.4 . .
C3A C4A H4A1 109.4 . .
C5A C4A H4A2 109.4 . .
C3A C4A H4A2 109.4 . .
H4A1 C4A H4A2 108.0 . .
C4A C5A C6A 115(3) . .
C4A C5A H5A1 108.5 . .
C6A C5A H5A1 108.5 . .
C4A C5A H5A2 108.5 . .
C6A C5A H5A2 108.5 . .
H5A1 C5A H5A2 107.5 . .
C1A C6A C5A 110(2) . .
C1A C6A H6A1 109.6 . .
C5A C6A H6A1 109.6 . .
C1A C6A H6A2 109.6 . .
C5A C6A H6A2 109.6 . .
H6A1 C6A H6A2 108.2 . .
O4A C7A O3A 135(3) . .
O4A C7A H7A 112.5 . .
O3A C7A H7A 112.5 . .
O6A C8A O5A 131(3) . .
O6A C8A H8A 114.5 . .
O5A C8A H8A 114.5 . .
N4A C9A C10A 125(2) . .
N4A C9A H9A 117.5 . .
C10A C9A H9A 117.5 . .
C11A C10A C9A 120.9(19) . .
C11A C10A H10A 119.5 . .
C9A C10A H10A 119.5 . .
C10A C11A C12A 116.2(19) . .
C10A C11A C14A 120.6(19) . .
C12A C11A C14A 122(2) . .
C11A C12A C13A 120(2) . .
C11A C12A H12A 120.1 . .
C13A C12A H12A 120.1 . .
N4A C13A C12A 123.9(18) . .
N4A C13A H13A 118.1 . .
C12A C13A H13A 118.1 . .
C15A C14A C11A 118.7(18) . .
C15A C14A H14A 107.6 . .
C11A C14A H14A 107.6 . .
C15A C14A H14B 107.6 . .
C11A C14A H14B 107.6 . .
H14A C14A H14B 107.1 . .
C14A C15A C16A 115.5(17) . .
C14A C15A H15A 108.4 . .
C16A C15A H15A 108.4 . .
C14A C15A H15B 108.4 . .
C16A C15A H15B 108.4 . .
H15A C15A H15B 107.5 . .
C20A C16A C17A 113.4(18) . .
C20A C16A C15A 124(2) . .
C17A C16A C15A 122.8(17) . .
C18A C17A C16A 119.7(18) . .
C18A C17A H17A 120.1 . .
C16A C17A H17A 120.1 . .
N3A C18A C17A 124(2) . .
N3A C18A H18A 118.0 . .
C17A C18A H18A 118.0 . .
C20A C19A N3A 118.5(19) . .
C20A C19A H19A 120.8 . .
N3A C19A H19A 120.8 . .
C19A C20A C16A 127(2) . .
C19A C20A H20A 116.7 . .
C16A C20A H20A 116.7 . .
O3B Cd2 O5B 93.8(9) . .
O3B Cd2 N4B 91.6(6) . 1_455
O5B Cd2 N4B 87.9(5) . 1_455
O3B Cd2 N1B 169.2(8) . .
O5B Cd2 N1B 97.0(8) . .
N4B Cd2 N1B 88.0(6) 1_455 .
O3B Cd2 N3B 89.0(6) . .
O5B Cd2 N3B 95.3(5) . .
N4B Cd2 N3B 176.7(5) 1_455 .
N1B Cd2 N3B 90.8(6) . .
O3B Cd2 N2B 105.0(9) . .
O5B Cd2 N2B 160.4(9) . .
N4B Cd2 N2B 86.1(5) 1_455 .
N1B Cd2 N2B 64.2(7) . .
N3B Cd2 N2B 90.6(5) . .
C1B N1B O1B 109(3) . .
C1B N1B Cd2 122(2) . .
O1B N1B Cd2 129.2(14) . .
C2B N2B O2B 119(2) . .
C2B N2B Cd2 119.0(17) . .
O2B N2B Cd2 121.3(17) . .
C13B N3B C9B 117.2(16) . .
C13B N3B Cd2 124.8(13) . .
C9B N3B Cd2 118.0(13) . .
C19B N4B C18B 112.8(17) . .
C19B N4B Cd2 121.3(14) . 1_655
C18B N4B Cd2 125.9(15) . 1_655
N1B O1B H1B 109.5 . .
N2B O2B H2B 109.5 . .
C7B O3B Cd2 125(2) . .
C8B O5B Cd2 127.8(19) . .
N1B C1B C2B 122(3) . .
N1B C1B C6B 124(3) . .
C2B C1B C6B 115(3) . .
N2B C2B C1B 113(2) . .
N2B C2B C3B 112(3) . .
C1B C2B C3B 135(3) . .
C2B C3B C4B 107(2) . .
C2B C3B H3B1 110.4 . .
C4B C3B H3B1 110.4 . .
C2B C3B H3B2 110.4 . .
C4B C3B H3B2 110.4 . .
H3B1 C3B H3B2 108.6 . .
C5B C4B C3B 110(2) . .
C5B C4B H4B1 109.6 . .
C3B C4B H4B1 109.6 . .
C5B C4B H4B2 109.6 . .
C3B C4B H4B2 109.6 . .
H4B1 C4B H4B2 108.1 . .
C4B C5B C6B 118(3) . .
C4B C5B H5B1 107.9 . .
C6B C5B H5B1 107.9 . .
C4B C5B H5B2 107.9 . .
C6B C5B H5B2 107.9 . .
H5B1 C5B H5B2 107.2 . .
C5B C6B C1B 109(3) . .
C5B C6B H6B1 110.0 . .
C1B C6B H6B1 110.0 . .
C5B C6B H6B2 110.0 . .
C1B C6B H6B2 110.0 . .
H6B1 C6B H6B2 108.4 . .
O4B C7B O3B 130(4) . .
O4B C7B H7B 114.8 . .
O3B C7B H7B 114.8 . .
O6B C8B O5B 122(3) . .
O6B C8B H8B 119.2 . .
O5B C8B H8B 119.2 . .
C10B C9B N3B 121(2) . .
C10B C9B H9B 119.3 . .
N3B C9B H9B 119.3 . .
C11B C10B C9B 123(2) . .
C11B C10B H10B 118.6 . .
C9B C10B H10B 118.6 . .
C10B C11B C12B 115.4(16) . .
C10B C11B C14B 127.5(19) . .
C12B C11B C14B 116.8(19) . .
C13B C12B C11B 119.0(18) . .
C13B C12B H12B 120.5 . .
C11B C12B H12B 120.5 . .
N3B C13B C12B 123.8(18) . .
N3B C13B H13B 118.1 . .
C12B C13B H13B 118.1 . .
C15B C14B C11B 113.9(17) . .
C15B C14B H14C 108.8 . .
C11B C14B H14C 108.8 . .
C15B C14B H14D 108.8 . .
C11B C14B H14D 108.8 . .
H14C C14B H14D 107.7 . .
C14B C15B C16B 113.2(16) . .
C14B C15B H15C 108.9 . .
C16B C15B H15C 108.9 . .
C14B C15B H15D 108.9 . .
C16B C15B H15D 108.9 . .
H15C C15B H15D 107.7 . .
C20B C16B C17B 114.0(17) . .
C20B C16B C15B 123(2) . .
C17B C16B C15B 123(2) . .
C18B C17B C16B 120(2) . .
C18B C17B H17B 119.9 . .
C16B C17B H17B 119.9 . .
C17B C18B N4B 128(3) . .
C17B C18B H18B 116.0 . .
N4B C18B H18B 116.0 . .
N4B C19B C20B 124.2(19) . .
N4B C19B H19B 117.9 . .
C20B C19B H19B 117.9 . .
C16B C20B C19B 121(2) . .
C16B C20B H20B 119.5 . .
C19B C20B H20B 119.5 . .

loop_
_geom_bond_atom_site_label_1
_geom_bond_atom_site_label_2
_geom_bond_distance
_geom_bond_site_symmetry_2
Cd1 O5A 2.207(14) .
Cd1 O3A 2.249(17) .
Cd1 N4A 2.367(16) .
Cd1 N1A 2.397(16) .
Cd1 N2A 2.41(2) .
Cd1 N3A 2.417(15) 1_565
O1A N1A 1.388(19) .
O1A H1A 0.8200 .
O2A N2A 1.39(2) .
O2A H2A 0.8200 .
O3A C7A 1.25(2) .
O4A C7A 1.18(3) .
O5A C8A 1.24(3) .
O6A C8A 1.21(3) .
N1A C1A 1.28(2) .
N2A C2A 1.20(3) .
N3A C18A 1.33(2) .
N3A C19A 1.36(2) .
N3A Cd1 2.417(15) 1_545
N4A C9A 1.31(2) .
N4A C13A 1.36(2) .
C1A C2A 1.50(3) .
C1A C6A 1.51(3) .
C2A C3A 1.46(3) .
C3A C4A 1.51(3) .
C3A H3A1 0.9700 .
C3A H3A2 0.9700 .
C4A C5A 1.42(3) .
C4A H4A1 0.9700 .
C4A H4A2 0.9700 .
C5A C6A 1.55(3) .
C5A H5A1 0.9700 .
C5A H5A2 0.9700 .
C6A H6A1 0.9700 .
C6A H6A2 0.9700 .
C7A H7A 0.9300 .
C8A H8A 0.9300 .
C9A C10A 1.38(3) .
C9A H9A 0.9300 .
C10A C11A 1.34(3) .
C10A H10A 0.9300 .
C11A C12A 1.37(2) .
C11A C14A 1.48(2) .
C12A C13A 1.39(2) .
C12A H12A 0.9300 .
C13A H13A 0.9300 .
C14A C15A 1.47(2) .
C14A H14A 0.9700 .
C14A H14B 0.9700 .
C15A C16A 1.51(2) .
C15A H15A 0.9700 .
C15A H15B 0.9700 .
C16A C20A 1.37(2) .
C16A C17A 1.39(2) .
C17A C18A 1.37(2) .
C17A H17A 0.9300 .
C18A H18A 0.9300 .
C19A C20A 1.34(2) .
C19A H19A 0.9300 .
C20A H20A 0.9300 .
Cd2 O3B 2.17(2) .
Cd2 O5B 2.247(17) .
Cd2 N4B 2.352(13) 1_455
Cd2 N1B 2.36(2) .
Cd2 N3B 2.366(12) .
Cd2 N2B 2.408(17) .
N1B C1B 1.20(3) .
N1B O1B 1.41(2) .
N2B C2B 1.35(3) .
N2B O2B 1.37(2) .
N3B C13B 1.29(2) .
N3B C9B 1.37(2) .
N4B C19B 1.29(2) .
N4B C18B 1.31(3) .
N4B Cd2 2.352(13) 1_655
O1B H1B 0.8200 .
O2B H2B 0.8200 .
O3B C7B 1.29(3) .
O4B C7B 1.24(3) .
O5B C8B 1.35(5) .
O6B C8B 1.18(5) .
C1B C2B 1.37(4) .
C1B C6B 1.59(4) .
C2B C3B 1.46(3) .
C3B C4B 1.57(3) .
C3B H3B1 0.9700 .
C3B H3B2 0.9700 .
C4B C5B 1.45(3) .
C4B H4B1 0.9700 .
C4B H4B2 0.9700 .
C5B C6B 1.56(3) .
C5B H5B1 0.9700 .
C5B H5B2 0.9700 .
C6B H6B1 0.9700 .
C6B H6B2 0.9700 .
C7B H7B 0.9300 .
C8B H8B 0.9300 .
C9B C10B 1.34(2) .
C9B H9B 0.9300 .
C10B C11B 1.33(3) .
C10B H10B 0.9300 .
C11B C12B 1.42(2) .
C11B C14B 1.51(2) .
C12B C13B 1.36(2) .
C12B H12B 0.9300 .
C13B H13B 0.9300 .
C14B C15B 1.48(2) .
C14B H14C 0.9700 .
C14B H14D 0.9700 .
C15B C16B 1.53(2) .
C15B H15C 0.9700 .
C15B H15D 0.9700 .
C16B C20B 1.36(3) .
C16B C17B 1.37(3) .
C17B C18B 1.30(2) .
C17B H17B 0.9300 .
C18B H18B 0.9300 .
C19B C20B 1.38(2) .
C19B H19B 0.9300 .
C20B H20B 0.9300 .
